data_7132167
loop_
_publ_author_name
'Wang, Yi-Lin'
'Liu, Peng-Xiang'
'Zhang, Huan-Huan'
'Xu, Peng-Fei'
'Luo, Yong-Chun'

_publ_section_title
;
 Synthesis of benzo[<i>f</i>][1,2]thiazepine 1,1-dioxides based on the
 visible-light-mediated aza Patern&#xf2;-B&#xfc;chi reaction of
 benzo[<i>d</i>]isothiazole 1,1-dioxides with alkenes.
;
_journal_name_full 'Chemical communications (Cambridge, England)'
_journal_paper_doi 10.1039/d3cc03745b
_journal_year 2023
_chemical_absolute_configuration unk
_chemical_formula_moiety 'C21 H17 N O2 S'
_chemical_formula_sum 'C21 H17 N O2 S'
_chemical_formula_weight 347.41
_space_group_crystal_system monoclinic
_space_group_IT_number 7
_space_group_name_Hall 'P -2yc'
_space_group_name_H-M_alt 'P 1 c 1'
_atom_sites_solution_hydrogens geom
_atom_sites_solution_primary dual
_audit_creation_date 2023-03-02
_audit_creation_method
;
Olex2 1.5
(compiled 2023.02.24 svn.rf166f9f3 for OlexSys, GUI svn.r6725)
;
_audit_update_record
;
2023-06-13 deposited with the CCDC.	2023-09-21 downloaded from the CCDC.
;
_cell_angle_alpha 90
_cell_angle_beta 116.140(2)
_cell_angle_gamma 90
_cell_formula_units_Z 4
_cell_length_a 15.7591(3)
_cell_length_b 7.23760(10)
_cell_length_c 17.3492(3)
_cell_measurement_reflns_used 9495
_cell_measurement_temperature 295.50(11)
_cell_measurement_theta_max 76.0670
_cell_measurement_theta_min 2.8050
_cell_volume 1776.42(6)
_computing_cell_refinement 'CrysAlisPro 1.171.41.113a (Rigaku OD, 2021)'
_computing_data_collection 'CrysAlisPro 1.171.41.113a (Rigaku OD, 2021)'
_computing_data_reduction 'CrysAlisPro 1.171.41.113a (Rigaku OD, 2021)'
_computing_molecular_graphics 'Olex2 1.5 (Dolomanov et al., 2009)'
_computing_publication_material 'Olex2 1.5 (Dolomanov et al., 2009)'
_computing_structure_refinement 'SHELXL 2018/3 (Sheldrick, 2015)'
_computing_structure_solution 'SHELXT 2018/2 (Sheldrick, 2018)'
_diffrn_ambient_environment air
_diffrn_ambient_temperature 295.50(11)
_diffrn_detector 'Hybrid Pixel Array Detector'
_diffrn_detector_area_resol_mean 10.0000
_diffrn_detector_type HyPix
_diffrn_measured_fraction_theta_full 0.989
_diffrn_measured_fraction_theta_max 0.946
_diffrn_measurement_details
;
List of Runs (angles in degrees, time in seconds):

  # Type    Start    End  Width  t~exp~   \w     \q     \k     \f   Frames
#--------------------------------------------------------------------------
  1  \w     21.00 114.00   0.50    0.05    --   44.32   8.00 -36.00  186
  2  \w    132.00 173.00   0.50    0.05    --  109.62 125.00-150.00   82
  3  \w     79.00 110.00   0.50    0.05    --  109.62 125.00-150.00   62
  4  \w     98.00 156.00   0.50    0.05    --  109.62   8.00 -36.00  116
  5  \w     60.00  88.00   0.50    0.05    --  109.62   8.00 -36.00   56
  6  \w     41.00 111.00   0.50    0.05    --  109.62-125.00 150.00  140
  7  \w     36.00 107.00   0.50    0.05    --  109.62-125.00 120.00  142
  8  \w     37.00  62.00   0.50    0.05    --  109.62 -61.00 120.00   50
  9  \w     39.00  68.00   0.50    0.05    --  109.62 -61.00  30.00   58
 10  \w     39.00  65.00   0.50    0.05    --  109.62 -61.00   0.00   52
 11  \w     36.00  61.00   0.50    0.05    --  109.62 -61.00 -30.00   50
 12  \w     41.00  67.00   0.50    0.05    --  109.62 -61.00-180.00   52
 13  \w    -27.00  34.00   0.50    0.05    --   44.32 -37.00   0.00  122
 14  \w    -22.00   3.00   0.50    0.05    --  -44.32   8.00 -36.00   50
 15  \w    -29.00  -4.00   0.50    0.05    --   44.32  -8.00 148.00   50
 16  \w     43.00  68.00   0.50    0.05    --  109.62 -61.00 150.00   50
 17  \w   -147.00 -60.00   0.50    0.05    -- -100.00  -8.00 148.00  174
 18  \w   -120.00 -16.00   0.50    0.05    --  -44.32  -8.00 148.00  208
 19  \w    -53.00 -28.00   0.50    0.05    -- -100.00  61.00 150.00   50
 20  \w   -103.00 -69.00   0.50    0.05    -- -100.00  77.00  90.00   68
 21  \w    -73.00 -44.00   0.50    0.05    -- -100.00  61.00  30.00   58
 22  \w    -52.00 -26.00   0.50    0.05    -- -100.00  45.00   0.00   52
 23  \w    -52.00 -25.00   0.50    0.05    -- -100.00  45.00 -90.00   54
 24  \w   -121.00 -82.00   0.50    0.05    --  -44.32 179.00 -90.00   78
;
_diffrn_measurement_device 'four-circle diffractometer'
_diffrn_measurement_device_type 'ROD, Synergy Custom system, HyPix'
_diffrn_measurement_method '\w scans'
_diffrn_orient_matrix_type 'CrysAlisPro convention (1999,Acta A55,543-557)'
_diffrn_orient_matrix_UB_11 0.0237521000
_diffrn_orient_matrix_UB_12 0.0124153000
_diffrn_orient_matrix_UB_13 0.0960327000
_diffrn_orient_matrix_UB_21 0.1057142000
_diffrn_orient_matrix_UB_22 0.0187989000
_diffrn_orient_matrix_UB_23 0.0225180000
_diffrn_orient_matrix_UB_31 -0.0107603000
_diffrn_orient_matrix_UB_32 0.2116197000
_diffrn_orient_matrix_UB_33 -0.0076569000
_diffrn_radiation_monochromator mirror
_diffrn_radiation_probe x-ray
_diffrn_radiation_type 'Cu K\a'
_diffrn_radiation_wavelength 1.54184
_diffrn_reflns_av_R_equivalents 0.0187
_diffrn_reflns_av_unetI/netI 0.0197
_diffrn_reflns_Laue_measured_fraction_full 0.989
_diffrn_reflns_Laue_measured_fraction_max 0.946
_diffrn_reflns_limit_h_max 19
_diffrn_reflns_limit_h_min -16
_diffrn_reflns_limit_k_max 8
_diffrn_reflns_limit_k_min -4
_diffrn_reflns_limit_l_max 21
_diffrn_reflns_limit_l_min -20
_diffrn_reflns_number 10993
_diffrn_reflns_point_group_measured_fraction_full 0.738
_diffrn_reflns_point_group_measured_fraction_max 0.691
_diffrn_reflns_theta_full 67.684
_diffrn_reflns_theta_max 76.265
_diffrn_reflns_theta_min 3.124
_diffrn_source 'Rotating-anode X-ray tube'
_diffrn_source_type 'Rigaku (Cu) X-ray Source'
_exptl_absorpt_coefficient_mu 1.723
_exptl_absorpt_correction_T_max 1.00000
_exptl_absorpt_correction_T_min 0.45723
_exptl_absorpt_correction_type multi-scan
_exptl_absorpt_process_details
;
CrysAlisPro 1.171.41.113a (Rigaku Oxford Diffraction, 2021)
Empirical absorption correction using spherical harmonics,
implemented in SCALE3 ABSPACK scaling algorithm.
;
_exptl_crystal_colour 'clear light colourless'
_exptl_crystal_colour_lustre clear
_exptl_crystal_colour_modifier light
_exptl_crystal_colour_primary colourless
_exptl_crystal_density_diffrn 1.299
_exptl_crystal_description block
_exptl_crystal_F_000 728
_exptl_crystal_size_max 0.17
_exptl_crystal_size_mid 0.15
_exptl_crystal_size_min 0.12
_refine_diff_density_max 0.299
_refine_diff_density_min -0.360
_refine_diff_density_rms 0.041
_refine_ls_abs_structure_details
;
 Flack x determined using 1418 quotients [(I+)-(I-)]/[(I+)+(I-)]
 (Parsons, Flack and Wagner, Acta Cryst. B69 (2013) 249-259).
;
_refine_ls_abs_structure_Flack 0.44(2)
_refine_ls_extinction_method none
_refine_ls_goodness_of_fit_ref 1.066
_refine_ls_hydrogen_treatment constr
_refine_ls_matrix_type full
_refine_ls_number_parameters 451
_refine_ls_number_reflns 5123
_refine_ls_number_restraints 2
_refine_ls_restrained_S_all 1.065
_refine_ls_R_factor_all 0.0430
_refine_ls_R_factor_gt 0.0412
_refine_ls_shift/su_max 0.000
_refine_ls_shift/su_mean 0.000
_refine_ls_structure_factor_coef Fsqd
_refine_ls_weighting_details 'w=1/[\s^2^(Fo^2^)+(0.0787P)^2^+0.2709P] where P=(Fo^2^+2Fc^2^)/3'
_refine_ls_weighting_scheme calc
_refine_ls_wR_factor_gt 0.1154
_refine_ls_wR_factor_ref 0.1181
_reflns_Friedel_coverage 0.459
_reflns_Friedel_fraction_full 0.487
_reflns_Friedel_fraction_max 0.435
_reflns_number_gt 4779
_reflns_number_total 5123
_reflns_threshold_expression 'I > 2\s(I)'
_cod_data_source_file d3cc03745b2.cif
_cod_data_source_block wangyilin-lych_0302_auto
_cod_depositor_comments
;

2024-12-16
Z value and formula fixed to values more according to usual
chemical conventions.                 miguel
;
_cod_original_formula_sum 'C42 H34 N2 O4 S2'
_cod_original_formula_weight 694.83
_cod_original_formula_moiety '2(C21 H17 N O2 S)'
_cod_original_formula_units_Z 2
_cod_database_code 7132167
_shelx_shelxl_version_number 2018/3
_shelx_space_group_comment
;
The symmetry employed for this shelxl refinement is uniquely defined
by the following loop, which should always be used as a source of
symmetry information in preference to the above space-group names.
They are only intended as comments.
;
_reflns_odcompleteness_completeness 99.04
_reflns_odcompleteness_iscentric 1
_reflns_odcompleteness_theta 66.97
_olex2_refinement_description
;
1. Fixed Uiso
 At 1.2 times of:
  All C(H) groups, All C(H,H) groups
2.a Ternary CH refined with riding coordinates:
 C12(H12), C15(H15)
2.b Secondary CH2 refined with riding coordinates:
 C39(H39A,H39B), C4(H4A,H4B)
2.c Aromatic/amide H refined with riding coordinates:
 C8(H8), C13(H13), C16(H16), C18(H18), C25(H25), C27(H27), C28(H28), C30(H30),
 C31(H31), C32(H32), C35(H35), C36(H36), C40(H40), C42(H42), C5(H5), C9(H9),
 C10(H10), C11(H11), C14(H14), C17(H17), C21(H21), C22(H22), C24(H24), C29(H29),
  C34(H34), C37(H37), C38(H38), C41(H41)
;
_olex2_submission_special_instructions 'No special instructions were received'
_oxdiff_exptl_absorpt_empirical_details
;
Empirical correction (ABSPACK) includes:
- Absorption correction using spherical harmonics
- Frame scaling
;
_oxdiff_exptl_absorpt_empirical_full_max 1.877
_oxdiff_exptl_absorpt_empirical_full_min 0.414

loop_
_space_group_symop_operation_xyz
'x, y, z'
'x, -y, z+1/2'

loop_
_atom_site_label
_atom_site_type_symbol
_atom_site_fract_x
_atom_site_fract_y
_atom_site_fract_z
_atom_site_U_iso_or_equiv
_atom_site_adp_type
_atom_site_occupancy
_atom_site_site_symmetry_order
_atom_site_calc_flag
_atom_site_refinement_flags_posn
_atom_site_refinement_flags_adp
_atom_site_refinement_flags_occupancy
_atom_site_disorder_assembly
_atom_site_disorder_group
S1 S 0.78788(7) 0.63179(15) 0.57078(6) 0.0497(3) Uani 1 1 d . . . . .
O2 O 0.7537(3) 0.5896(7) 0.4812(3) 0.0726(12) Uani 1 1 d . . . . .
O3 O 0.8148(4) 0.4877(6) 0.6304(4) 0.0789(14) Uani 1 1 d . . . . .
N1 N 0.7099(3) 0.7630(5) 0.5846(2) 0.0413(9) Uani 1 1 d . . . . .
C3 C 0.7584(3) 0.9235(6) 0.6428(2) 0.0315(8) Uani 1 1 d . . . . .
C6 C 0.6068(3) 1.1194(7) 0.6040(3) 0.0416(11) Uani 1 1 d . . . . .
C8 C 0.7902(4) 1.0612(9) 0.7849(3) 0.0551(13) Uani 1 1 d . . . . .
H8 H 0.794608 1.175159 0.762148 0.066 Uiso 1 1 calc R U . . .
C12 C 0.6793(3) 1.0555(6) 0.5785(2) 0.0374(10) Uani 1 1 d . . . . .
H12 H 0.706167 1.157903 0.559470 0.045 Uiso 1 1 calc R U . . .
C13 C 0.5425(4) 0.9981(10) 0.6133(4) 0.0633(15) Uani 1 1 d . . . . .
H13 H 0.542848 0.873878 0.599678 0.076 Uiso 1 1 calc R U . . .
C16 C 0.7954(6) 0.8720(14) 0.9011(4) 0.090(3) Uani 1 1 d . . . . .
H16 H 0.805230 0.860132 0.957781 0.108 Uiso 1 1 calc R U . . .
C18 C 0.9991(4) 1.0867(9) 0.6596(4) 0.0577(13) Uani 1 1 d . . . . .
H18 H 1.038886 1.189018 0.674746 0.069 Uiso 1 1 calc R U . . .
C20 C 0.7692(3) 0.9058(7) 0.7336(3) 0.0388(9) Uani 1 1 d . . . . .
C23 C 0.8546(3) 0.9448(6) 0.6407(3) 0.0353(9) Uani 1 1 d . . . . .
C25 C 0.4779(5) 1.0605(13) 0.6425(5) 0.079(2) Uani 1 1 d . . . . .
H25 H 0.436511 0.977786 0.649395 0.095 Uiso 1 1 calc R U . . .
C27 C 0.6006(4) 1.3051(8) 0.6238(4) 0.0592(14) Uani 1 1 d . . . . .
H27 H 0.641556 1.390166 0.617882 0.071 Uiso 1 1 calc R U . . .
C28 C 1.0223(4) 0.9365(9) 0.6261(4) 0.0607(14) Uani 1 1 d . . . . .
H28 H 1.080114 0.932653 0.623844 0.073 Uiso 1 1 calc R U . . .
C30 C 0.9604(4) 0.7888(8) 0.5952(4) 0.0552(13) Uani 1 1 d . . . . .
H30 H 0.973698 0.686813 0.569787 0.066 Uiso 1 1 calc R U . . .
C31 C 0.9159(3) 1.0930(7) 0.6724(3) 0.0422(10) Uani 1 1 d . . . . .
H31 H 0.903417 1.191084 0.700533 0.051 Uiso 1 1 calc R U . . .
C32 C 0.7580(4) 0.7368(7) 0.7664(3) 0.0486(12) Uani 1 1 d . . . . .
H32 H 0.740575 0.631758 0.731994 0.058 Uiso 1 1 calc R U . . .
C33 C 0.8783(3) 0.8013(7) 0.6043(3) 0.0400(10) Uani 1 1 d . . . . .
C35 C 0.7734(5) 0.7287(10) 0.8519(5) 0.0672(17) Uani 1 1 d . . . . .
H35 H 0.767682 0.615253 0.874341 0.081 Uiso 1 1 calc R U . . .
C36 C 0.5380(5) 1.3647(9) 0.6508(5) 0.076(2) Uani 1 1 d . . . . .
H36 H 0.536697 1.489638 0.662722 0.091 Uiso 1 1 calc R U . . .
C39 C 0.6522(4) 0.8890(7) 0.5151(3) 0.0490(12) Uani 1 1 d . . . . .
H39A H 0.585321 0.859842 0.489295 0.059 Uiso 1 1 calc R U . . .
H39B H 0.674424 0.901861 0.471307 0.059 Uiso 1 1 calc R U . . .
C40 C 0.8048(5) 1.0508(10) 0.8687(4) 0.0677(17) Uani 1 1 d . . . . .
H40 H 0.820147 1.155242 0.903455 0.081 Uiso 1 1 calc R U . . .
C42 C 0.4757(5) 1.2470(12) 0.6614(5) 0.079(2) Uani 1 1 d . . . . .
H42 H 0.432970 1.290741 0.680772 0.095 Uiso 1 1 calc R U . . .
S2 S 0.21461(7) 0.86877(15) 0.43123(6) 0.0489(3) Uani 1 1 d . . . . .
O1 O 0.1865(4) 1.0173(5) 0.3682(4) 0.0686(11) Uani 1 1 d . . . . .
O4 O 0.2488(4) 0.9172(8) 0.5193(3) 0.0847(15) Uani 1 1 d . . . . .
N2 N 0.2925(3) 0.7363(5) 0.4172(2) 0.0393(8) Uani 1 1 d . . . . .
C1 C 0.1501(3) 0.5527(6) 0.3612(2) 0.0325(8) Uani 1 1 d . . . . .
C2 C 0.1256(3) 0.7049(6) 0.3984(3) 0.0389(9) Uani 1 1 d . . . . .
C4 C 0.3519(4) 0.6018(8) 0.4890(3) 0.0506(12) Uani 1 1 d . . . . .
H4A H 0.419033 0.629035 0.515128 0.061 Uiso 1 1 calc R U . . .
H4B H 0.329431 0.587253 0.532522 0.061 Uiso 1 1 calc R U . . .
C5 C 0.0862(3) 0.4059(6) 0.3329(3) 0.0436(10) Uani 1 1 d . . . . .
H5 H 0.101354 0.301681 0.310176 0.052 Uiso 1 1 calc R U . . .
C7 C 0.2339(3) 0.5916(7) 0.2683(2) 0.0369(9) Uani 1 1 d . . . . .
C9 C 0.2459(4) 0.7570(8) 0.2369(3) 0.0527(13) Uani 1 1 d . . . . .
H9 H 0.263227 0.859473 0.272957 0.063 Uiso 1 1 calc R U . . .
C10 C 0.4014(4) 0.1951(7) 0.3799(4) 0.0494(12) Uani 1 1 d . . . . .
H10 H 0.361697 0.112302 0.389211 0.059 Uiso 1 1 calc R U . . .
C11 C 0.5237(4) 0.4346(14) 0.3578(5) 0.077(2) Uani 1 1 d . . . . .
H11 H 0.567176 0.515538 0.353418 0.093 Uiso 1 1 calc R U . . .
C14 C 0.0399(4) 0.7113(8) 0.4046(4) 0.0498(12) Uani 1 1 d . . . . .
H14 H 0.023722 0.814803 0.427001 0.060 Uiso 1 1 calc R U . . .
C15 C 0.3238(3) 0.4438(6) 0.4248(3) 0.0391(10) Uani 1 1 d . . . . .
H15 H 0.296819 0.339977 0.442796 0.047 Uiso 1 1 calc R U . . .
C17 C 0.2332(5) 0.7777(11) 0.1528(4) 0.0713(19) Uani 1 1 d . . . . .
H17 H 0.242284 0.891138 0.132432 0.086 Uiso 1 1 calc R U . . .
C19 C 0.2443(3) 0.5744(6) 0.3588(2) 0.0343(9) Uani 1 1 d . . . . .
C21 C 0.4663(5) 0.1303(9) 0.3489(4) 0.0673(17) Uani 1 1 d . . . . .
H21 H 0.467755 0.006049 0.335808 0.081 Uiso 1 1 calc R U . . .
C22 C 0.1961(6) 0.4575(13) 0.1300(4) 0.085(2) Uani 1 1 d . . . . .
H22 H 0.180270 0.353822 0.094725 0.102 Uiso 1 1 calc R U . . .
C24 C -0.0189(4) 0.5638(8) 0.3772(4) 0.0575(13) Uani 1 1 d . . . . .
H24 H -0.074072 0.562349 0.384243 0.069 Uiso 1 1 calc R U . . .
C26 C 0.3977(3) 0.3795(6) 0.3959(3) 0.0392(10) Uani 1 1 d . . . . .
C29 C 0.0034(4) 0.4111(8) 0.3378(4) 0.0524(12) Uani 1 1 d . . . . .
H29 H -0.039440 0.314508 0.315305 0.063 Uiso 1 1 calc R U . . .
C34 C 0.4580(4) 0.5014(8) 0.3834(4) 0.0545(13) Uani 1 1 d . . . . .
H34 H 0.454429 0.627312 0.392124 0.065 Uiso 1 1 calc R U . . .
C37 C 0.2091(4) 0.4375(8) 0.2148(4) 0.0551(13) Uani 1 1 d . . . . .
H37 H 0.201305 0.322912 0.235022 0.066 Uiso 1 1 calc R U . . .
C38 C 0.5260(5) 0.2532(13) 0.3389(5) 0.082(2) Uani 1 1 d . . . . .
H38 H 0.568734 0.212689 0.318972 0.098 Uiso 1 1 calc R U . . .
C41 C 0.2053(5) 0.6165(11) 0.0985(3) 0.0708(19) Uani 1 1 d . . . . .
H41 H 0.193823 0.625482 0.041240 0.085 Uiso 1 1 calc R U . . .

loop_
_atom_site_aniso_label
_atom_site_aniso_U_11
_atom_site_aniso_U_22
_atom_site_aniso_U_33
_atom_site_aniso_U_23
_atom_site_aniso_U_13
_atom_site_aniso_U_12
S1 0.0590(7) 0.0346(6) 0.0596(7) -0.0144(5) 0.0300(6) -0.0064(5)
O2 0.078(3) 0.079(3) 0.062(2) -0.039(2) 0.033(2) -0.010(2)
O3 0.090(3) 0.036(2) 0.128(4) 0.015(2) 0.064(3) 0.007(2)
N1 0.047(2) 0.035(2) 0.0370(19) -0.0084(15) 0.0132(16) -0.0075(17)
C3 0.039(2) 0.0227(18) 0.032(2) 0.0013(15) 0.0149(17) 0.0002(16)
C6 0.034(2) 0.046(3) 0.034(2) 0.0072(17) 0.0050(17) 0.0011(17)
C8 0.066(3) 0.066(3) 0.036(2) -0.009(2) 0.025(2) -0.004(3)
C12 0.044(2) 0.039(2) 0.0248(18) -0.0007(15) 0.0111(17) -0.0084(18)
C13 0.051(3) 0.078(4) 0.059(3) -0.001(3) 0.022(2) -0.013(3)
C16 0.077(4) 0.155(8) 0.056(4) 0.029(4) 0.046(3) 0.026(5)
C18 0.043(2) 0.057(3) 0.072(3) 0.009(3) 0.024(2) -0.008(2)
C20 0.037(2) 0.048(2) 0.036(2) 0.0040(18) 0.0201(18) 0.0075(19)
C23 0.035(2) 0.035(2) 0.0349(19) 0.0058(16) 0.0145(16) -0.0046(17)
C25 0.046(3) 0.100(6) 0.094(5) 0.013(4) 0.034(3) -0.006(3)
C27 0.063(3) 0.052(3) 0.062(3) 0.004(3) 0.027(3) 0.008(3)
C28 0.040(3) 0.078(4) 0.065(3) 0.010(3) 0.024(2) -0.008(3)
C30 0.059(3) 0.060(3) 0.052(3) -0.005(2) 0.030(2) -0.004(3)
C31 0.037(2) 0.045(2) 0.041(2) -0.0028(19) 0.0133(18) 0.0019(19)
C32 0.058(3) 0.039(2) 0.057(3) 0.018(2) 0.033(2) 0.010(2)
C33 0.042(2) 0.039(2) 0.037(2) -0.0024(17) 0.0146(18) -0.0075(19)
C35 0.071(4) 0.081(4) 0.070(4) 0.039(3) 0.048(3) 0.023(3)
C36 0.077(5) 0.062(4) 0.093(5) 0.009(3) 0.041(4) 0.026(3)
C39 0.052(3) 0.054(3) 0.029(2) -0.0150(18) 0.0066(18) -0.007(2)
C40 0.072(4) 0.096(5) 0.042(3) -0.018(3) 0.031(3) -0.005(4)
C42 0.057(4) 0.110(6) 0.074(4) 0.009(4) 0.032(3) 0.030(4)
S2 0.0576(7) 0.0332(6) 0.0600(7) -0.0133(5) 0.0297(6) -0.0059(5)
O1 0.077(3) 0.0296(17) 0.107(3) 0.006(2) 0.047(2) 0.0062(19)
O4 0.083(3) 0.086(3) 0.087(3) -0.058(3) 0.040(3) -0.026(3)
N2 0.0399(18) 0.036(2) 0.041(2) -0.0052(15) 0.0168(16) -0.0066(16)
C1 0.039(2) 0.032(2) 0.0214(16) -0.0004(13) 0.0080(15) 0.0059(16)
C2 0.049(2) 0.036(2) 0.034(2) 0.0004(16) 0.0204(18) 0.0093(19)
C4 0.049(3) 0.057(3) 0.037(2) 0.0047(19) 0.0107(19) 0.006(2)
C5 0.046(3) 0.033(2) 0.045(2) -0.0041(19) 0.0145(19) -0.0097(19)
C7 0.034(2) 0.044(2) 0.0277(19) 0.0014(16) 0.0085(16) -0.0024(18)
C9 0.047(3) 0.068(3) 0.050(3) 0.010(2) 0.028(2) 0.008(2)
C10 0.041(2) 0.044(3) 0.066(3) 0.006(2) 0.026(2) 0.004(2)
C11 0.047(3) 0.111(6) 0.080(4) 0.001(4) 0.034(3) -0.020(3)
C14 0.050(3) 0.051(3) 0.054(3) 0.001(2) 0.029(2) 0.016(2)
C15 0.034(2) 0.037(2) 0.043(2) 0.0075(17) 0.0133(18) 0.0069(17)
C17 0.062(3) 0.102(5) 0.062(3) 0.041(3) 0.038(3) 0.029(3)
C19 0.034(2) 0.035(2) 0.0285(19) -0.0058(15) 0.0098(16) -0.0068(17)
C21 0.060(4) 0.077(4) 0.072(4) -0.003(3) 0.035(3) 0.018(3)
C22 0.087(5) 0.129(7) 0.038(3) -0.018(4) 0.027(3) -0.011(5)
C24 0.045(3) 0.066(3) 0.070(3) -0.006(3) 0.032(3) 0.007(3)
C26 0.030(2) 0.044(3) 0.042(2) 0.0028(17) 0.0148(17) 0.0014(16)
C29 0.041(2) 0.055(3) 0.055(3) -0.010(2) 0.016(2) -0.012(2)
C34 0.040(2) 0.049(3) 0.073(3) 0.002(2) 0.024(2) -0.009(2)
C37 0.061(3) 0.060(3) 0.044(3) -0.012(2) 0.022(2) -0.013(3)
C38 0.048(3) 0.118(7) 0.090(5) 0.000(4) 0.040(3) 0.010(3)
C41 0.063(3) 0.123(6) 0.026(2) 0.003(3) 0.020(2) 0.016(3)

loop_
_atom_type_symbol
_atom_type_description
_atom_type_scat_dispersion_real
_atom_type_scat_dispersion_imag
_atom_type_scat_source
C C 0.0181 0.0091 'International Tables Vol C Tables 4.2.6.8 and 6.1.1.4'
H H 0.0000 0.0000 'International Tables Vol C Tables 4.2.6.8 and 6.1.1.4'
N N 0.0311 0.0180 'International Tables Vol C Tables 4.2.6.8 and 6.1.1.4'
O O 0.0492 0.0322 'International Tables Vol C Tables 4.2.6.8 and 6.1.1.4'
S S 0.3331 0.5567 'International Tables Vol C Tables 4.2.6.8 and 6.1.1.4'

loop_
_geom_angle_atom_site_label_1
_geom_angle_atom_site_label_2
_geom_angle_atom_site_label_3
_geom_angle
_geom_angle_site_symmetry_1
_geom_angle_site_symmetry_3
_geom_angle_publ_flag
O2 S1 N1 109.3(2) . . ?
O2 S1 C33 111.5(3) . . ?
O3 S1 O2 119.3(3) . . ?
O3 S1 N1 108.9(3) . . ?
O3 S1 C33 109.6(3) . . ?
N1 S1 C33 95.5(2) . . ?
C3 N1 S1 110.5(3) . . ?
C39 N1 S1 118.0(3) . . ?
C39 N1 C3 91.1(3) . . ?
N1 C3 C12 89.0(3) . . ?
N1 C3 C20 115.0(4) . . ?
N1 C3 C23 106.0(3) . . ?
C20 C3 C12 118.6(4) . . ?
C20 C3 C23 111.9(3) . . ?
C23 C3 C12 113.8(3) . . ?
C13 C6 C12 122.3(5) . . ?
C27 C6 C12 121.5(5) . . ?
C27 C6 C13 116.1(6) . . ?
C20 C8 H8 119.4 . . ?
C40 C8 H8 119.4 . . ?
C40 C8 C20 121.3(6) . . ?
C3 C12 H12 111.8 . . ?
C6 C12 C3 117.1(3) . . ?
C6 C12 H12 111.8 . . ?
C6 C12 C39 116.6(4) . . ?
C39 C12 C3 85.2(3) . . ?
C39 C12 H12 111.8 . . ?
C6 C13 H13 119.4 . . ?
C25 C13 C6 121.2(7) . . ?
C25 C13 H13 119.4 . . ?
C35 C16 H16 119.8 . . ?
C35 C16 C40 120.4(6) . . ?
C40 C16 H16 119.8 . . ?
C28 C18 H18 118.9 . . ?
C28 C18 C31 122.2(5) . . ?
C31 C18 H18 118.9 . . ?
C8 C20 C3 119.1(4) . . ?
C8 C20 C32 119.4(4) . . ?
C32 C20 C3 121.5(4) . . ?
C31 C23 C3 126.2(4) . . ?
C33 C23 C3 114.3(4) . . ?
C33 C23 C31 119.5(4) . . ?
C13 C25 H25 120.1 . . ?
C42 C25 C13 119.7(7) . . ?
C42 C25 H25 120.1 . . ?
C6 C27 H27 118.7 . . ?
C36 C27 C6 122.5(6) . . ?
C36 C27 H27 118.7 . . ?
C18 C28 H28 119.7 . . ?
C18 C28 C30 120.5(5) . . ?
C30 C28 H28 119.8 . . ?
C28 C30 H30 121.9 . . ?
C33 C30 C28 116.3(5) . . ?
C33 C30 H30 121.9 . . ?
C18 C31 H31 121.9 . . ?
C23 C31 C18 116.3(5) . . ?
C23 C31 H31 121.9 . . ?
C20 C32 H32 120.8 . . ?
C20 C32 C35 118.5(5) . . ?
C35 C32 H32 120.8 . . ?
C23 C33 S1 109.7(3) . . ?
C23 C33 C30 125.0(5) . . ?
C30 C33 S1 125.3(4) . . ?
C16 C35 C32 122.7(6) . . ?
C16 C35 H35 118.7 . . ?
C32 C35 H35 118.7 . . ?
C27 C36 H36 119.0 . . ?
C27 C36 C42 122.0(7) . . ?
C42 C36 H36 119.0 . . ?
N1 C39 C12 91.3(3) . . ?
N1 C39 H39A 113.4 . . ?
N1 C39 H39B 113.4 . . ?
C12 C39 H39A 113.4 . . ?
C12 C39 H39B 113.4 . . ?
H39A C39 H39B 110.7 . . ?
C8 C40 C16 117.6(6) . . ?
C8 C40 H40 121.2 . . ?
C16 C40 H40 121.2 . . ?
C25 C42 H42 120.8 . . ?
C36 C42 C25 118.4(7) . . ?
C36 C42 H42 120.8 . . ?
O1 S2 N2 108.4(3) . . ?
O1 S2 C2 108.9(3) . . ?
O4 S2 O1 118.1(3) . . ?
O4 S2 N2 110.2(3) . . ?
O4 S2 C2 113.0(3) . . ?
N2 S2 C2 95.78(19) . . ?
C4 N2 S2 118.3(3) . . ?
C19 N2 S2 111.0(3) . . ?
C19 N2 C4 89.9(3) . . ?
C2 C1 C19 113.6(4) . . ?
C5 C1 C2 117.0(4) . . ?
C5 C1 C19 129.4(4) . . ?
C1 C2 S2 109.8(3) . . ?
C14 C2 S2 128.4(4) . . ?
C14 C2 C1 121.8(5) . . ?
N2 C4 H4A 113.6 . . ?
N2 C4 H4B 113.6 . . ?
H4A C4 H4B 110.9 . . ?
C15 C4 N2 90.3(3) . . ?
C15 C4 H4A 113.6 . . ?
C15 C4 H4B 113.6 . . ?
C1 C5 H5 119.1 . . ?
C29 C5 C1 121.8(5) . . ?
C29 C5 H5 119.1 . . ?
C9 C7 C19 121.2(4) . . ?
C9 C7 C37 118.9(4) . . ?
C37 C7 C19 119.8(4) . . ?
C7 C9 H9 118.9 . . ?
C7 C9 C17 122.2(6) . . ?
C17 C9 H9 118.9 . . ?
C21 C10 H10 120.1 . . ?
C26 C10 H10 120.1 . . ?
C26 C10 C21 119.8(5) . . ?
C34 C11 H11 119.3 . . ?
C38 C11 H11 119.3 . . ?
C38 C11 C34 121.3(6) . . ?
C2 C14 H14 120.7 . . ?
C24 C14 C2 118.7(5) . . ?
C24 C14 H14 120.7 . . ?
C4 C15 H15 111.8 . . ?
C4 C15 C19 87.9(3) . . ?
C4 C15 C26 116.9(4) . . ?
C19 C15 H15 111.8 . . ?
C26 C15 H15 111.8 . . ?
C26 C15 C19 114.8(4) . . ?
C9 C17 H17 121.3 . . ?
C9 C17 C41 117.4(6) . . ?
C41 C17 H17 121.3 . . ?
N2 C19 C15 88.5(3) . . ?
C1 C19 N2 105.8(3) . . ?
C1 C19 C15 113.1(4) . . ?
C7 C19 N2 115.0(4) . . ?
C7 C19 C1 112.3(3) . . ?
C7 C19 C15 119.3(4) . . ?
C10 C21 H21 120.6 . . ?
C38 C21 C10 118.9(6) . . ?
C38 C21 H21 120.6 . . ?
C37 C22 H22 118.7 . . ?
C41 C22 H22 118.7 . . ?
C41 C22 C37 122.5(7) . . ?
C14 C24 H24 119.8 . . ?
C14 C24 C29 120.3(5) . . ?
C29 C24 H24 119.8 . . ?
C10 C26 C15 118.0(4) . . ?
C10 C26 C34 119.8(5) . . ?
C34 C26 C15 122.2(5) . . ?
C5 C29 C24 120.2(5) . . ?
C5 C29 H29 119.9 . . ?
C24 C29 H29 119.9 . . ?
C11 C34 C26 119.5(6) . . ?
C11 C34 H34 120.3 . . ?
C26 C34 H34 120.3 . . ?
C7 C37 C22 119.1(6) . . ?
C7 C37 H37 120.4 . . ?
C22 C37 H37 120.4 . . ?
C11 C38 C21 120.5(6) . . ?
C11 C38 H38 119.7 . . ?
C21 C38 H38 119.7 . . ?
C17 C41 H41 120.1 . . ?
C22 C41 C17 119.7(5) . . ?
C22 C41 H41 120.1 . . ?

loop_
_geom_bond_atom_site_label_1
_geom_bond_atom_site_label_2
_geom_bond_distance
_geom_bond_site_symmetry_2
_geom_bond_publ_flag
S1 O2 1.435(4) . ?
S1 O3 1.397(5) . ?
S1 N1 1.652(4) . ?
S1 C33 1.773(5) . ?
N1 C3 1.508(5) . ?
N1 C39 1.466(6) . ?
C3 C12 1.577(6) . ?
C3 C20 1.515(5) . ?
C3 C23 1.539(6) . ?
C6 C12 1.470(7) . ?
C6 C13 1.402(8) . ?
C6 C27 1.402(8) . ?
C8 H8 0.9300 . ?
C8 C20 1.381(7) . ?
C8 C40 1.370(8) . ?
C12 H12 0.9800 . ?
C12 C39 1.559(6) . ?
C13 H13 0.9300 . ?
C13 C25 1.398(10) . ?
C16 H16 0.9300 . ?
C16 C35 1.290(12) . ?
C16 C40 1.444(11) . ?
C18 H18 0.9300 . ?
C18 C28 1.357(9) . ?
C18 C31 1.424(8) . ?
C20 C32 1.392(7) . ?
C23 C31 1.385(6) . ?
C23 C33 1.351(7) . ?
C25 H25 0.9300 . ?
C25 C42 1.393(13) . ?
C27 H27 0.9300 . ?
C27 C36 1.335(10) . ?
C28 H28 0.9300 . ?
C28 C30 1.386(8) . ?
C30 H30 0.9300 . ?
C30 C33 1.374(7) . ?
C31 H31 0.9300 . ?
C32 H32 0.9300 . ?
C32 C35 1.395(8) . ?
C35 H35 0.9300 . ?
C36 H36 0.9300 . ?
C36 C42 1.374(11) . ?
C39 H39A 0.9700 . ?
C39 H39B 0.9700 . ?
C40 H40 0.9300 . ?
C42 H42 0.9300 . ?
S2 O1 1.457(5) . ?
S2 O4 1.422(5) . ?
S2 N2 1.658(4) . ?
S2 C2 1.731(5) . ?
N2 C4 1.532(6) . ?
N2 C19 1.516(5) . ?
C1 C2 1.414(6) . ?
C1 C5 1.395(6) . ?
C1 C19 1.511(6) . ?
C2 C14 1.401(7) . ?
C4 H4A 0.9700 . ?
C4 H4B 0.9700 . ?
C4 C15 1.520(7) . ?
C5 H5 0.9300 . ?
C5 C29 1.345(8) . ?
C7 C9 1.363(7) . ?
C7 C19 1.510(5) . ?
C7 C37 1.393(7) . ?
C9 H9 0.9300 . ?
C9 C17 1.391(8) . ?
C10 H10 0.9300 . ?
C10 C21 1.429(8) . ?
C10 C26 1.369(7) . ?
C11 H11 0.9300 . ?
C11 C34 1.380(10) . ?
C11 C38 1.358(13) . ?
C14 H14 0.9300 . ?
C14 C24 1.355(8) . ?
C15 H15 0.9800 . ?
C15 C19 1.584(6) . ?
C15 C26 1.529(6) . ?
C17 H17 0.9300 . ?
C17 C41 1.441(11) . ?
C21 H21 0.9300 . ?
C21 C38 1.360(10) . ?
C22 H22 0.9300 . ?
C22 C37 1.400(9) . ?
C22 C41 1.310(10) . ?
C24 H24 0.9300 . ?
C24 C29 1.423(8) . ?
C26 C34 1.383(7) . ?
C29 H29 0.9300 . ?
C34 H34 0.9300 . ?
C37 H37 0.9300 . ?
C38 H38 0.9300 . ?
C41 H41 0.9300 . ?

loop_
_geom_torsion_atom_site_label_1
_geom_torsion_atom_site_label_2
_geom_torsion_atom_site_label_3
_geom_torsion_atom_site_label_4
_geom_torsion
_geom_torsion_site_symmetry_1
_geom_torsion_site_symmetry_2
_geom_torsion_site_symmetry_3
_geom_torsion_site_symmetry_4
_geom_torsion_publ_flag
S1 N1 C3 C12 134.6(3) . . . . ?
S1 N1 C3 C20 -104.0(4) . . . . ?
S1 N1 C3 C23 20.1(4) . . . . ?
S1 N1 C39 C12 -128.2(3) . . . . ?
O2 S1 N1 C3 -133.6(3) . . . . ?
O2 S1 N1 C39 -30.9(4) . . . . ?
O2 S1 C33 C23 124.6(4) . . . . ?
O2 S1 C33 C30 -55.8(5) . . . . ?
O3 S1 N1 C3 94.4(4) . . . . ?
O3 S1 N1 C39 -162.9(4) . . . . ?
O3 S1 C33 C23 -101.1(4) . . . . ?
O3 S1 C33 C30 78.5(5) . . . . ?
N1 S1 C33 C23 11.3(4) . . . . ?
N1 S1 C33 C30 -169.1(5) . . . . ?
N1 C3 C12 C6 104.2(4) . . . . ?
N1 C3 C12 C39 -13.3(4) . . . . ?
N1 C3 C20 C8 -163.8(5) . . . . ?
N1 C3 C20 C32 16.0(6) . . . . ?
N1 C3 C23 C31 168.1(4) . . . . ?
N1 C3 C23 C33 -12.3(5) . . . . ?
C3 N1 C39 C12 -14.3(4) . . . . ?
C3 C12 C39 N1 13.7(4) . . . . ?
C3 C20 C32 C35 176.9(5) . . . . ?
C3 C23 C31 C18 -177.0(4) . . . . ?
C3 C23 C33 S1 -0.3(5) . . . . ?
C3 C23 C33 C30 -179.9(4) . . . . ?
C6 C12 C39 N1 -104.2(4) . . . . ?
C6 C13 C25 C42 1.2(10) . . . . ?
C6 C27 C36 C42 0.4(10) . . . . ?
C8 C20 C32 C35 -3.4(8) . . . . ?
C12 C3 C20 C8 -60.3(6) . . . . ?
C12 C3 C20 C32 119.4(5) . . . . ?
C12 C3 C23 C31 71.9(5) . . . . ?
C12 C3 C23 C33 -108.5(4) . . . . ?
C12 C6 C13 C25 176.1(5) . . . . ?
C12 C6 C27 C36 -176.9(6) . . . . ?
C13 C6 C12 C3 -65.1(6) . . . . ?
C13 C6 C12 C39 33.6(6) . . . . ?
C13 C6 C27 C36 0.6(9) . . . . ?
C13 C25 C42 C36 -0.2(11) . . . . ?
C18 C28 C30 C33 -2.8(9) . . . . ?
C20 C3 C12 C6 -13.9(6) . . . . ?
C20 C3 C12 C39 -131.4(4) . . . . ?
C20 C3 C23 C31 -65.9(6) . . . . ?
C20 C3 C23 C33 113.8(4) . . . . ?
C20 C8 C40 C16 -1.3(10) . . . . ?
C20 C32 C35 C16 1.7(9) . . . . ?
C23 C3 C12 C6 -148.6(4) . . . . ?
C23 C3 C12 C39 93.8(4) . . . . ?
C23 C3 C20 C8 75.2(6) . . . . ?
C23 C3 C20 C32 -105.1(5) . . . . ?
C27 C6 C12 C3 112.3(5) . . . . ?
C27 C6 C12 C39 -149.0(5) . . . . ?
C27 C6 C13 C25 -1.4(8) . . . . ?
C27 C36 C42 C25 -0.6(10) . . . . ?
C28 C18 C31 C23 -6.4(8) . . . . ?
C28 C30 C33 S1 -179.7(4) . . . . ?
C28 C30 C33 C23 -0.2(8) . . . . ?
C31 C18 C28 C30 6.2(9) . . . . ?
C31 C23 C33 S1 179.4(3) . . . . ?
C31 C23 C33 C30 -0.3(7) . . . . ?
C33 S1 N1 C3 -18.6(3) . . . . ?
C33 S1 N1 C39 84.2(4) . . . . ?
C33 C23 C31 C18 3.4(7) . . . . ?
C35 C16 C40 C8 -0.4(11) . . . . ?
C39 N1 C3 C12 14.1(4) . . . . ?
C39 N1 C3 C20 135.5(4) . . . . ?
C39 N1 C3 C23 -100.4(4) . . . . ?
C40 C8 C20 C3 -177.1(6) . . . . ?
C40 C8 C20 C32 3.2(9) . . . . ?
C40 C16 C35 C32 0.2(11) . . . . ?
S2 N2 C4 C15 128.2(3) . . . . ?
S2 N2 C19 C1 -20.5(4) . . . . ?
S2 N2 C19 C7 104.0(4) . . . . ?
S2 N2 C19 C15 -134.1(3) . . . . ?
S2 C2 C14 C24 -177.8(4) . . . . ?
O1 S2 N2 C4 164.3(4) . . . . ?
O1 S2 N2 C19 -93.8(4) . . . . ?
O1 S2 C2 C1 101.4(4) . . . . ?
O1 S2 C2 C14 -78.1(5) . . . . ?
O4 S2 N2 C4 33.7(5) . . . . ?
O4 S2 N2 C19 135.6(4) . . . . ?
O4 S2 C2 C1 -125.2(4) . . . . ?
O4 S2 C2 C14 55.3(5) . . . . ?
N2 S2 C2 C1 -10.4(3) . . . . ?
N2 S2 C2 C14 170.1(4) . . . . ?
N2 C4 C15 C19 -13.6(4) . . . . ?
N2 C4 C15 C26 103.2(4) . . . . ?
C1 C2 C14 C24 2.8(7) . . . . ?
C1 C5 C29 C24 -3.9(8) . . . . ?
C2 S2 N2 C4 -83.5(4) . . . . ?
C2 S2 N2 C19 18.4(3) . . . . ?
C2 C1 C5 C29 2.5(7) . . . . ?
C2 C1 C19 N2 13.1(5) . . . . ?
C2 C1 C19 C7 -113.1(4) . . . . ?
C2 C1 C19 C15 108.3(4) . . . . ?
C2 C14 C24 C29 -4.2(8) . . . . ?
C4 N2 C19 C1 100.0(4) . . . . ?
C4 N2 C19 C7 -135.5(4) . . . . ?
C4 N2 C19 C15 -13.6(4) . . . . ?
C4 C15 C19 N2 13.7(4) . . . . ?
C4 C15 C19 C1 -92.8(4) . . . . ?
C4 C15 C19 C7 131.8(4) . . . . ?
C4 C15 C26 C10 144.9(5) . . . . ?
C4 C15 C26 C34 -36.9(6) . . . . ?
C5 C1 C2 S2 178.6(3) . . . . ?
C5 C1 C2 C14 -1.9(6) . . . . ?
C5 C1 C19 N2 -166.3(4) . . . . ?
C5 C1 C19 C7 67.5(6) . . . . ?
C5 C1 C19 C15 -71.0(5) . . . . ?
C7 C9 C17 C41 0.7(8) . . . . ?
C9 C7 C19 N2 -15.1(6) . . . . ?
C9 C7 C19 C1 105.9(5) . . . . ?
C9 C7 C19 C15 -118.4(5) . . . . ?
C9 C7 C37 C22 -0.8(9) . . . . ?
C9 C17 C41 C22 -2.3(10) . . . . ?
C10 C21 C38 C11 -0.2(10) . . . . ?
C10 C26 C34 C11 -2.3(8) . . . . ?
C14 C24 C29 C5 4.8(9) . . . . ?
C15 C26 C34 C11 179.5(5) . . . . ?
C19 N2 C4 C15 14.2(4) . . . . ?
C19 C1 C2 S2 -0.8(4) . . . . ?
C19 C1 C2 C14 178.7(4) . . . . ?
C19 C1 C5 C29 -178.2(5) . . . . ?
C19 C7 C9 C17 -177.4(5) . . . . ?
C19 C7 C37 C22 177.4(6) . . . . ?
C19 C15 C26 C10 -114.2(5) . . . . ?
C19 C15 C26 C34 64.0(6) . . . . ?
C21 C10 C26 C15 177.1(5) . . . . ?
C21 C10 C26 C34 -1.1(8) . . . . ?
C26 C10 C21 C38 2.4(9) . . . . ?
C26 C15 C19 N2 -105.0(4) . . . . ?
C26 C15 C19 C1 148.4(4) . . . . ?
C26 C15 C19 C7 13.0(6) . . . . ?
C34 C11 C38 C21 -3.3(12) . . . . ?
C37 C7 C9 C17 0.8(8) . . . . ?
C37 C7 C19 N2 166.7(5) . . . . ?
C37 C7 C19 C1 -72.3(6) . . . . ?
C37 C7 C19 C15 63.4(6) . . . . ?
C37 C22 C41 C17 2.3(12) . . . . ?
C38 C11 C34 C26 4.6(10) . . . . ?
C41 C22 C37 C7 -0.8(12) . . . . ?
